data_2003651
loop_
_publ_author_name
'Khaoulani Idrissi, A.'
'Rafiq, M.'
'Gougeon, P.'
'Guerin, R.'

_publ_section_title
;
 Anilinium Hydrogen Monofluorophosphate, C~6~H~8~N^+^.HPO~3~F^{-^}
;
_journal_issue 7
_journal_name_full 'Acta Crystallographica Section C'
_journal_page_first 1359
_journal_page_last 1361
_journal_paper_doi 10.1107/S010827019401214X
_journal_volume 51
_journal_year 1995
_chemical_formula_moiety 'C6 H9 F1 N1 O3 P1'
_chemical_formula_sum 'C6 H9 F N O3 P'
_chemical_formula_weight 193.12
_space_group_IT_number 14
_symmetry_cell_setting monoclinic
_symmetry_space_group_name_Hall '-P 2ybc'
_symmetry_space_group_name_H-M 'P 1 21/c 1'
_atom_type_scat_source IntTabIV
_cell_angle_alpha 90.
_cell_angle_beta 92.45(7)
_cell_angle_gamma 90.
_cell_formula_units_Z 4
_cell_length_a 9.418(6)
_cell_length_b 14.31(1)
_cell_length_c 6.303(7)
_cell_measurement_reflns_used 25
_cell_measurement_temperature 295
_cell_measurement_theta_max 18
_cell_measurement_theta_min 4
_cell_volume 848.7(12)
_diffrn_measurement_device 'Enraf-Nonius CAD-4'
_diffrn_measurement_method \w-2\q
_diffrn_radiation_type MoK\a
_diffrn_radiation_wavelength 0.71073
_diffrn_reflns_av_R_equivalents 0.042
_diffrn_reflns_limit_h_max 13
_diffrn_reflns_limit_h_min 0
_diffrn_reflns_limit_k_max 20
_diffrn_reflns_limit_k_min 0
_diffrn_reflns_limit_l_max 8
_diffrn_reflns_limit_l_min -8
_diffrn_reflns_number 2636
_diffrn_reflns_theta_max 30
_diffrn_standards_decay_% -0.1
_diffrn_standards_interval_time 90
_diffrn_standards_number 3
_exptl_absorpt_coefficient_mu 0.299
_exptl_absorpt_correction_type none
_exptl_crystal_colour brown
_exptl_crystal_density_diffrn 1.51
_exptl_crystal_description needle
_exptl_crystal_size_max 0.69
_exptl_crystal_size_mid 0.11
_exptl_crystal_size_min 0.10
_refine_diff_density_max 0.52
_refine_diff_density_min -0.05
_refine_ls_extinction_coef 2.9E-7(1)
_refine_ls_extinction_method 'Stout & Jensen (1968)'
_refine_ls_goodness_of_fit_obs 1.165
_refine_ls_hydrogen_treatment refxyz
_refine_ls_number_parameters 137
_refine_ls_number_reflns 779
_refine_ls_R_factor_obs 0.046
_refine_ls_shift/esd_max <0.04
_refine_ls_structure_factor_coef F
_refine_ls_weighting_details 'w = 4F~o~^2^/[\s^2^(F~o~^2^) + (0.05F~o~^2^)^2^]'
_refine_ls_weighting_scheme calc
_refine_ls_wR_factor_obs 0.049
_reflns_number_observed 779
_reflns_number_total 2505
_reflns_observed_criterion I>2\s(I)
_cod_data_source_file du1082.cif
_cod_data_source_block du1082a
_cod_depositor_comments
;
The following automatic conversions were performed:

'_refine_ls_weighting_scheme' value 'w = 4F~o~^2^/[\s^2^(F~o~^2^) +
(0.05F~o~^2^)^2^]' was changed to 'calc'. New tag
'_refine_ls_weighting_details' was created. The value of the new tag
was set to 'w = 4F~o~^2^/[\s^2^(F~o~^2^) + (0.05F~o~^2^)^2^]'.

Automatic conversion script
Id: cif_fix_values 3143 2015-03-26 13:38:13Z robertas 
;
_cod_original_sg_symbol_H-M 'P 21/c'
_cod_original_formula_sum 'C6 H9 F1 N1 O3 P1'
_cod_database_code 2003651

loop_
_symmetry_equiv_pos_as_xyz
x,y,z
x,1/2-y,1/2+z
-x,-y,-z
-x,1/2+y,1/2-z

loop_
_atom_site_label
_atom_site_fract_x
_atom_site_fract_y
_atom_site_fract_z
_atom_site_B_iso_or_equiv
P .8922(1) .3748(1) .5420(2) 3.00(2)
F .0010(3) .2975(2) .4924(5) 5.77(8)
O(1) .9628(4) .4258(3) .7369(5) 4.06(8)
O(2) .7621(3) .3265(2) .6080(5) 3.55(8)
O(3) .8787(4) .4359(3) .3512(5) 4.00(8)
N .3053(4) .8568(3) .4651(6) 3.08(9)
C(1) .4599(5) .8706(4) .4438(7) 2.9(1)
C(2) .5076(5) .9042(4) .2563(8) 3.7(1)
C(3) .6525(6) .9130(5) .2343(8) 4.8(1)
C(4) .7467(5) .8867(4) .3994(9) 4.8(1)
C(5) .6969(6) .8521(4) .5851(9) 4.6(1)
C(6) .5519(5) .8448(4) .6094(8) 3.8(1)
H(1) .022(6) .473(4) .698(8) 4.0
H(2) .439(6) .921(4) .141(8) 4.0
H(3) .698(6) .937(4) .107(8) 4.0
H(4) .852(6) .889(4) .386(8) 4.0
H(5) .769(6) .834(4) .710(8) 4.0
H(6) .525(6) .821(4) .738(8) 4.0
H(7) .258(6) .890(4) .373(8) 4.0
H(8) .274(5) .864(4) .598(2) 4.0
H(9) .272(6) .783(4) .431(9) 4.0

loop_
_geom_angle_atom_site_label_1
_geom_angle_atom_site_label_2
_geom_angle_atom_site_label_3
_geom_angle
_geom_angle_publ_flag
F P O(2) 106.6(2) yes
F P O(1) 103.3(4) yes
F P O(3) 106.9(4) yes
O(2) P O(1) 109.1(4) yes
O(1) P O(3) 112.5(4) yes
O(2) P O(3) 117.2(5) yes
N C(1) C(2) 119.0(8) yes
N C(1) C(6) 119.0(8) yes
C(6) C(1) C(2) 121.9(9) yes
C(1) C(2) C(3) 118.7(7) yes
C(2) C(3) C(4) 120.1(9) yes
C(3) C(4) C(5) 120.4(10) yes
C(4) C(5) C(6) 119.8(10) yes
C(5) C(6) C(1) 119.2(9) yes

loop_
_geom_bond_atom_site_label_1
_geom_bond_atom_site_label_2
_geom_bond_distance
_geom_bond_publ_flag
P F 1.549(3) yes
P O(2) 1.482(3) yes
P O(1) 1.554(4) yes
P O(3) 1.488(4) yes
C(1) N 1.481(6) yes
C(1) C(2) 1.369(7) yes
C(2) C(3) 1.383(7) yes
C(3) C(4) 1.390(7) yes
C(4) C(5) 1.372(8) yes
C(5) C(6) 1.385(7) yes
C(6) C(1) 1.378(7) yes
N H(7) 0.86(5) yes
N H(8) 0.91(5) yes
N H(9) 1.12(6) yes
